data_8102248
loop_
_publ_author_name
'Osamu Morikawa'
'Misao Nakamura'
'Kazuhiro Kobayashi'
'Hisatoshi Konishi'

_publ_section_title
;
 Crystal structure of
 14,16,34,36,54,56,74,76-octakis(trimethylsilyloxy)-1,3,5,7(1,3)tetrabenzenacyclooctaphane,
 C28H16[OSi(CH3)3]8
;
_journal_issue 1
_journal_name_full 'Zeitschrift f\"ur Kristallographie - New Crystal Structures'
_journal_page_first 95
_journal_volume 223
_journal_year 2008
_chemical_compound_source 'synthesis as described'
_chemical_formula_moiety 'C52 H88 O8 Si8'
_chemical_formula_sum 'C52 H88 O8 Si8'
_chemical_formula_weight 1065.94
_chemical_name_systematic
;
 1^4^,1^6^,3^4^,3^6^,5^4^,5^6^,7^4^,7^6^-octakis(trimethylsilyloxy)-
 1,3,5,7(1,3)tetrabenzenacyclooctaphane
;
_space_group_IT_number 14
_symmetry_cell_setting monoclinic
_symmetry_Int_Tables_number 14
_symmetry_space_group_name_Hall '-P 2yab'
_symmetry_space_group_name_H-M 'P 1 21/a 1'
_atom_sites_solution_hydrogens geom
_atom_sites_solution_primary direct
_atom_sites_solution_secondary difmap
_audit_creation_method 'WinGX routine CIF_UPDATE'
_cell_angle_alpha 90.000(1)
_cell_angle_beta 94.449(3)
_cell_angle_gamma 90.000(3)
_cell_formula_units_Z 4
_cell_length_a 18.2222(13)
_cell_length_b 12.9560(9)
_cell_length_c 27.1992(13)
_cell_measurement_reflns_used 35494
_cell_measurement_temperature 173(2)
_cell_measurement_theta_max 27.5
_cell_measurement_theta_min 3.2
_cell_measurement_wavelength 0.71075
_cell_volume 6402.0(7)
_computing_molecular_graphics 'Ortep-3 for Windows (Farrugia, 1997)'
_computing_publication_material 'WinGX (Farrugia, 1999)'
_computing_structure_refinement 'SHELXL-97 (Sheldrick, 1997)'
_computing_structure_solution 'SHELXS-97 (Sheldrick, 1997)'
_diffrn_ambient_temperature 293(2)
_diffrn_measured_fraction_theta_full 0.996
_diffrn_measured_fraction_theta_max 0.996
_diffrn_measurement_device_type 'Rigaku R-AXIS RAPID'
_diffrn_measurement_method omega/phi
_diffrn_radiation_monochromator graphite
_diffrn_radiation_probe x-ray
_diffrn_radiation_type MoK\a
_diffrn_radiation_wavelength 0.71075
_diffrn_reflns_av_R_equivalents 0.0334
_diffrn_reflns_av_unetI/netI 0.0273
_diffrn_reflns_limit_h_max 23
_diffrn_reflns_limit_h_min -17
_diffrn_reflns_limit_k_max 16
_diffrn_reflns_limit_k_min -16
_diffrn_reflns_limit_l_max 35
_diffrn_reflns_limit_l_min -35
_diffrn_reflns_number 50606
_diffrn_reflns_theta_full 27.49
_diffrn_reflns_theta_max 27.49
_diffrn_reflns_theta_min 3
_exptl_absorpt_coefficient_mu 0.212
_exptl_absorpt_correction_type none
_exptl_crystal_colour colorless
_exptl_crystal_density_diffrn 1.106
_exptl_crystal_density_method 'not measured'
_exptl_crystal_description prism
_exptl_crystal_F_000 2304
_exptl_crystal_size_max 0.5
_exptl_crystal_size_mid 0.5
_exptl_crystal_size_min 0.4
_refine_diff_density_max 0.537
_refine_diff_density_min -0.57
_refine_diff_density_rms 0.048
_refine_ls_extinction_coef 0.00060(14)
_refine_ls_extinction_expression Fc^*^=kFc[1+0.001xFc^2^\l^3^/sin(2\q)]^-1/4^
_refine_ls_extinction_method SHELXL
_refine_ls_goodness_of_fit_ref 1.052
_refine_ls_hydrogen_treatment mixed
_refine_ls_matrix_type full
_refine_ls_number_parameters 614
_refine_ls_number_reflns 14608
_refine_ls_number_restraints 0
_refine_ls_restrained_S_all 1.052
_refine_ls_R_factor_all 0.0603
_refine_ls_R_factor_gt 0.0443
_refine_ls_shift/su_max 0.001
_refine_ls_shift/su_mean 0
_refine_ls_structure_factor_coef Fsqd
_refine_ls_weighting_details 'calc w=1/[\s^2^(Fo^2^)+(0.0609P)^2^+2.0169P] where P=(Fo^2^+2Fc^2^)/3'
_refine_ls_weighting_scheme calc
_refine_ls_wR_factor_gt 0.1115
_refine_ls_wR_factor_ref 0.1189
_reflns_number_gt 11448
_reflns_number_total 14608
_reflns_threshold_expression >2sigma(I)
_cod_data_source_file 1267-2205.cff
_cod_data_source_block tmsores
_cod_original_sg_symbol_H-M 'P 1 2(1)/a 1'
_cod_database_code 8102248

loop_
_symmetry_equiv_pos_as_xyz
'x, y, z'
'-x+1/2, y+1/2, -z'
'-x, -y, -z'
'x-1/2, -y-1/2, z'

loop_
_atom_site_label
_atom_site_type_symbol
_atom_site_fract_x
_atom_site_fract_y
_atom_site_fract_z
_atom_site_U_iso_or_equiv
_atom_site_adp_type
_atom_site_occupancy
_atom_site_symmetry_multiplicity
_atom_site_Wyckoff_symbol
_atom_site_calc_flag
_atom_site_refinement_flags
_atom_site_disorder_assembly
_atom_site_disorder_group
C1 C 0.29890(9) 0.16800(13) 0.32344(6) 0.0275(3) Uani 1 4 e d . . .
H1 H 0.2778 0.201 0.2954 0.033 Uiso 1 4 e calc R . .
C2 C 0.35079(9) 0.09128(12) 0.31731(6) 0.0265(3) Uani 1 4 e d . . .
C3 C 0.38307(9) 0.04403(13) 0.35975(6) 0.0295(3) Uani 1 4 e d . . .
C4 C 0.36225(10) 0.07181(14) 0.40603(6) 0.0318(4) Uani 1 4 e d . . .
H4 H 0.3839 0.0396 0.434 0.038 Uiso 1 4 e calc R . .
C5 C 0.30941(10) 0.14721(13) 0.41061(6) 0.0279(3) Uani 1 4 e d . . .
C6 C 0.27673(9) 0.19820(12) 0.36930(6) 0.0260(3) Uani 1 4 e d . . .
C7 C 0.21913(9) 0.28141(13) 0.37367(6) 0.0280(3) Uani 1 4 e d . . .
H7A H 0.1708 0.2515 0.3659 0.034 Uiso 1 4 e calc R . .
H7B H 0.2214 0.3051 0.4076 0.034 Uiso 1 4 e calc R . .
C8 C 0.18012(9) 0.39179(12) 0.29867(6) 0.0263(3) Uani 1 4 e d . . .
H8 H 0.1414 0.3461 0.2915 0.032 Uiso 1 4 e calc R . .
C9 C 0.22802(9) 0.37305(12) 0.34045(5) 0.0258(3) Uani 1 4 e d . . .
C10 C 0.28497(9) 0.44325(13) 0.35072(5) 0.0272(3) Uani 1 4 e d . . .
C11 C 0.29379(10) 0.52785(13) 0.32028(6) 0.0303(4) Uani 1 4 e d . . .
H11 H 0.3317 0.5746 0.3279 0.036 Uiso 1 4 e calc R . .
C12 C 0.24591(10) 0.54263(12) 0.27844(6) 0.0277(3) Uani 1 4 e d . . .
C13 C 0.18739(9) 0.47534(12) 0.26722(5) 0.0256(3) Uani 1 4 e d . . .
C14 C 0.13368(9) 0.49446(13) 0.22293(5) 0.0279(3) Uani 1 4 e d . . .
H14A H 0.1177 0.5658 0.2234 0.033 Uiso 1 4 e calc R . .
H14B H 0.0907 0.4513 0.2256 0.033 Uiso 1 4 e calc R . .
C15 C 0.20667(10) 0.38403(13) 0.16730(6) 0.0287(3) Uani 1 4 e d . . .
H15 H 0.2136 0.3378 0.1934 0.034 Uiso 1 4 e calc R . .
C16 C 0.16557(9) 0.47265(12) 0.17399(6) 0.0269(3) Uani 1 4 e d . . .
C17 C 0.15505(10) 0.54031(12) 0.13422(6) 0.0286(3) Uani 1 4 e d . . .
C18 C 0.18796(11) 0.52156(13) 0.09048(6) 0.0343(4) Uani 1 4 e d . . .
H18 H 0.1822 0.5688 0.0647 0.041 Uiso 1 4 e calc R . .
C19 C 0.22907(11) 0.43333(13) 0.08523(6) 0.0329(4) Uani 1 4 e d . . .
C20 C 0.23789(10) 0.36101(13) 0.12349(6) 0.0292(4) Uani 1 4 e d . . .
C21 C 0.28056(11) 0.26291(13) 0.11548(6) 0.0331(4) Uani 1 4 e d . . .
H21A H 0.266 0.2366 0.0828 0.04 Uiso 1 4 e calc R . .
H21B H 0.3326 0.2796 0.1165 0.04 Uiso 1 4 e calc R . .
C22 C 0.32376(10) 0.15694(12) 0.19053(6) 0.0282(3) Uani 1 4 e d . . .
H22 H 0.3668 0.1959 0.1925 0.034 Uiso 1 4 e calc R . .
C23 C 0.26965(10) 0.17877(12) 0.15273(6) 0.0285(3) Uani 1 4 e d . . .
C24 C 0.20546(10) 0.12067(13) 0.15076(6) 0.0291(4) Uani 1 4 e d . . .
C25 C 0.19698(10) 0.04080(13) 0.18416(6) 0.0293(3) Uani 1 4 e d . . .
H25 H 0.1546 0.0006 0.1817 0.035 Uiso 1 4 e calc R . .
C26 C 0.25232(9) 0.02134(12) 0.22131(6) 0.0264(3) Uani 1 4 e d . . .
C27 C 0.31652(9) 0.08002(12) 0.22534(6) 0.0265(3) Uani 1 4 e d . . .
C28 C 0.37457(10) 0.06034(14) 0.26691(6) 0.0299(4) Uani 1 4 e d . . .
H28A H 0.4187 0.0984 0.2606 0.036 Uiso 1 4 e calc R . .
H28B H 0.3868 -0.0125 0.2675 0.036 Uiso 1 4 e calc R . .
C29 C 0.56531(14) -0.1325(2) 0.34715(9) 0.0635(7) Uani 1 4 e d . . .
H29A H 0.5732 -0.0927 0.3182 0.095 Uiso 1 4 e calc R . .
H29B H 0.5393 -0.1947 0.3377 0.095 Uiso 1 4 e calc R . .
H29C H 0.6119 -0.1496 0.364 0.095 Uiso 1 4 e calc R . .
C30 C 0.4947(2) -0.1319(2) 0.44349(10) 0.0901(11) Uani 1 4 e d . . .
H30A H 0.466 -0.0919 0.4647 0.135 Uiso 1 4 e calc R . .
H30B H 0.5411 -0.1492 0.4606 0.135 Uiso 1 4 e calc R . .
H30C H 0.4687 -0.194 0.434 0.135 Uiso 1 4 e calc R . .
C31 C 0.55483(15) 0.0696(2) 0.40562(12) 0.0800(9) Uani 1 4 e d . . .
H31A H 0.5625 0.1081 0.3763 0.12 Uiso 1 4 e calc R . .
H31B H 0.6013 0.0575 0.4238 0.12 Uiso 1 4 e calc R . .
H31C H 0.5235 0.108 0.4257 0.12 Uiso 1 4 e calc R . .
C32 C 0.26152(17) -0.03261(18) 0.49251(10) 0.0654(7) Uani 1 4 e d . . .
H32A H 0.2549 -0.061 0.4599 0.098 Uiso 1 4 e calc R . .
H32B H 0.231 -0.0691 0.5139 0.098 Uiso 1 4 e calc R . .
H32C H 0.3122 -0.0393 0.5047 0.098 Uiso 1 4 e calc R . .
C33 C 0.24625(17) 0.1644(2) 0.55212(8) 0.0675(8) Uani 1 4 e d . . .
H33A H 0.2961 0.1559 0.5657 0.101 Uiso 1 4 e calc R . .
H33B H 0.2134 0.1316 0.5732 0.101 Uiso 1 4 e calc R . .
H33C H 0.2348 0.2367 0.5496 0.101 Uiso 1 4 e calc R . .
C34 C 0.14110(14) 0.1181(3) 0.46224(10) 0.0780(9) Uani 1 4 e d . . .
H34A H 0.1379 0.0862 0.4303 0.117 Uiso 1 4 e calc R . .
H34B H 0.1286 0.1898 0.4589 0.117 Uiso 1 4 e calc R . .
H34C H 0.1076 0.0848 0.4827 0.117 Uiso 1 4 e calc R . .
C35 C 0.45414(13) 0.33875(18) 0.35010(9) 0.0526(5) Uani 1 4 e d . . .
H35A H 0.445 0.3748 0.3194 0.079 Uiso 1 4 e calc R . .
H35B H 0.4286 0.2739 0.3484 0.079 Uiso 1 4 e calc R . .
H35C H 0.506 0.3267 0.3563 0.079 Uiso 1 4 e calc R . .
C36 C 0.43651(12) 0.35323(18) 0.46140(8) 0.0503(5) Uani 1 4 e d . . .
H36A H 0.4184 0.3966 0.4864 0.075 Uiso 1 4 e calc R . .
H36B H 0.4882 0.3415 0.4687 0.075 Uiso 1 4 e calc R . .
H36C H 0.4109 0.2884 0.4607 0.075 Uiso 1 4 e calc R . .
C37 C 0.46431(12) 0.54744(17) 0.40150(8) 0.0490(5) Uani 1 4 e d . . .
H37A H 0.4467 0.5874 0.4279 0.073 Uiso 1 4 e calc R . .
H37B H 0.4517 0.5815 0.3707 0.073 Uiso 1 4 e calc R . .
H37C H 0.5168 0.5405 0.4065 0.073 Uiso 1 4 e calc R . .
C38 C 0.39226(12) 0.73478(17) 0.26281(8) 0.0506(5) Uani 1 4 e d . . .
H38A H 0.4106 0.6908 0.2894 0.076 Uiso 1 4 e calc R . .
H38B H 0.367 0.7924 0.2759 0.076 Uiso 1 4 e calc R . .
H38C H 0.4326 0.7593 0.2453 0.076 Uiso 1 4 e calc R . .
C39 C 0.37252(14) 0.54266(17) 0.19873(10) 0.0579(6) Uani 1 4 e d . . .
H39A H 0.3901 0.5022 0.2268 0.087 Uiso 1 4 e calc R . .
H39B H 0.4132 0.5614 0.1801 0.087 Uiso 1 4 e calc R . .
H39C H 0.3377 0.503 0.1783 0.087 Uiso 1 4 e calc R . .
C40 C 0.29167(13) 0.74444(17) 0.16829(7) 0.0488(5) Uani 1 4 e d . . .
H40A H 0.2689 0.8044 0.1812 0.073 Uiso 1 4 e calc R . .
H40B H 0.256 0.7069 0.1475 0.073 Uiso 1 4 e calc R . .
H40C H 0.3315 0.7653 0.1494 0.073 Uiso 1 4 e calc R . .
C41 C 0.00223(13) 0.77406(16) 0.12362(8) 0.0485(5) Uani 1 4 e d . . .
H41A H 0.0332 0.8162 0.1049 0.073 Uiso 1 4 e calc R . .
H41B H 0.0096 0.7921 0.1579 0.073 Uiso 1 4 e calc R . .
H41C H -0.0484 0.7853 0.1123 0.073 Uiso 1 4 e calc R . .
C42 C -0.03151(12) 0.55013(18) 0.15073(8) 0.0503(5) Uani 1 4 e d . . .
H42A H -0.0177 0.4798 0.1454 0.075 Uiso 1 4 e calc R . .
H42B H -0.0824 0.5596 0.1398 0.075 Uiso 1 4 e calc R . .
H42C H -0.0241 0.5661 0.1852 0.075 Uiso 1 4 e calc R . .
C43 C 0.01721(13) 0.60213(19) 0.04933(7) 0.0520(5) Uani 1 4 e d . . .
H43A H 0.0472 0.6477 0.0315 0.078 Uiso 1 4 e calc R . .
H43B H -0.0333 0.6085 0.0367 0.078 Uiso 1 4 e calc R . .
H43C H 0.0333 0.5322 0.0454 0.078 Uiso 1 4 e calc R . .
C44 C 0.19271(14) 0.5098(2) -0.04262(8) 0.0654(7) Uani 1 4 e d . . .
H44A H 0.1626 0.5538 -0.0242 0.098 Uiso 1 4 e calc R . .
H44B H 0.167 0.4465 -0.0504 0.098 Uiso 1 4 e calc R . .
H44C H 0.2035 0.5439 -0.0726 0.098 Uiso 1 4 e calc R . .
C45 C 0.33774(16) 0.3960(2) -0.04043(9) 0.0652(7) Uani 1 4 e d . . .
H45A H 0.3828 0.3818 -0.0209 0.098 Uiso 1 4 e calc R . .
H45B H 0.3487 0.4295 -0.0705 0.098 Uiso 1 4 e calc R . .
H45C H 0.3122 0.3325 -0.048 0.098 Uiso 1 4 e calc R . .
C46 C 0.32842(14) 0.60055(19) 0.01536(8) 0.0563(6) Uani 1 4 e d . . .
H46A H 0.3731 0.5826 0.0345 0.084 Uiso 1 4 e calc R . .
H46B H 0.2977 0.6405 0.0352 0.084 Uiso 1 4 e calc R . .
H46C H 0.34 0.6403 -0.0128 0.084 Uiso 1 4 e calc R . .
C47 C 0.04856(14) 0.29054(18) 0.07795(9) 0.0574(6) Uani 1 4 e d . . .
H47A H 0.0793 0.3458 0.091 0.086 Uiso 1 4 e calc R . .
H47B H -0.0022 0.3109 0.0774 0.086 Uiso 1 4 e calc R . .
H47C H 0.0606 0.2749 0.045 0.086 Uiso 1 4 e calc R . .
C48 C 0.04542(14) 0.2044(2) 0.18193(8) 0.0618(6) Uani 1 4 e d . . .
H48A H 0.0535 0.1435 0.2018 0.093 Uiso 1 4 e calc R . .
H48B H -0.0047 0.2265 0.1831 0.093 Uiso 1 4 e calc R . .
H48C H 0.0779 0.2582 0.1945 0.093 Uiso 1 4 e calc R . .
C49 C 0.00444(14) 0.06844(19) 0.09234(11) 0.0665(7) Uani 1 4 e d . . .
H49A H 0.0123 0.0086 0.1129 0.1 Uiso 1 4 e calc R . .
H49B H 0.0164 0.0524 0.0594 0.1 Uiso 1 4 e calc R . .
H49C H -0.0462 0.089 0.0918 0.1 Uiso 1 4 e calc R . .
C50 C 0.12739(14) 0.02579(19) 0.30551(9) 0.0586(6) Uani 1 4 e d . . .
H50A H 0.1054 0.0605 0.2769 0.088 Uiso 1 4 e calc R . .
H50B H 0.1617 0.0712 0.3231 0.088 Uiso 1 4 e calc R . .
H50C H 0.0897 0.0062 0.3265 0.088 Uiso 1 4 e calc R . .
C51 C 0.11222(13) -0.17448(18) 0.24815(8) 0.0503(5) Uani 1 4 e d . . .
H51A H 0.0906 -0.1357 0.2206 0.075 Uiso 1 4 e calc R . .
H51B H 0.0741 -0.199 0.2677 0.075 Uiso 1 4 e calc R . .
H51C H 0.1388 -0.2322 0.2363 0.075 Uiso 1 4 e calc R . .
C52 C 0.21980(14) -0.1603(2) 0.34031(8) 0.0583(6) Uani 1 4 e d . . .
H52A H 0.2445 -0.2205 0.3294 0.087 Uiso 1 4 e calc R . .
H52B H 0.1828 -0.1806 0.3616 0.087 Uiso 1 4 e calc R . .
H52C H 0.2548 -0.1158 0.358 0.087 Uiso 1 4 e calc R . .
O1 O 0.24636(7) -0.05725(9) 0.25458(4) 0.0322(3) Uani 1 4 e d . . .
O2 O 0.15119(7) 0.14043(10) 0.11384(4) 0.0372(3) Uani 1 4 e d . . .
O3 O 0.26215(8) 0.41011(10) 0.04304(4) 0.0440(3) Uani 1 4 e d . . .
O4 O 0.11349(7) 0.62864(9) 0.13781(4) 0.0306(3) Uani 1 4 e d . . .
O5 O 0.25318(7) 0.62675(9) 0.24816(4) 0.0330(3) Uani 1 4 e d . . .
O6 O 0.32992(7) 0.42925(10) 0.39322(4) 0.0337(3) Uani 1 4 e d . . .
O7 O 0.29106(7) 0.17357(9) 0.45752(4) 0.0310(3) Uani 1 4 e d . . .
O8 O 0.43436(7) -0.03194(10) 0.35434(5) 0.0403(3) Uani 1 4 e d . . .
Si6 Si 0.42106(3) 0.41735(4) 0.400580(19) 0.03510(12) Uani 1 4 e d . . .
Si5 Si 0.32748(3) 0.66081(4) 0.219906(19) 0.03619(12) Uani 1 4 e d . . .
Si7 Si 0.23555(3) 0.10555(4) 0.490738(17) 0.03352(12) Uani 1 4 e d . . .
Si1 Si 0.17609(3) -0.09079(4) 0.286337(17) 0.03434(12) Uani 1 4 e d . . .
Si4 Si 0.02571(3) 0.63678(4) 0.115572(17) 0.03262(12) Uani 1 4 e d . . .
Si2 Si 0.06380(3) 0.17508(4) 0.117247(19) 0.03760(13) Uani 1 4 e d . . .
Si8 Si 0.51066(3) -0.05630(4) 0.388315(19) 0.03917(13) Uani 1 4 e d . . .
Si3 Si 0.27929(3) 0.48134(4) -0.005562(17) 0.03848(13) Uani 1 4 e d . . .

loop_
_atom_site_aniso_label
_atom_site_aniso_U_11
_atom_site_aniso_U_22
_atom_site_aniso_U_33
_atom_site_aniso_U_23
_atom_site_aniso_U_13
_atom_site_aniso_U_12
C1 0.0298(9) 0.0277(8) 0.0246(7) 0.0035(6) 0.0005(6) 0.0012(7)
C2 0.0261(8) 0.0266(8) 0.0268(8) 0.0002(6) 0.0020(6) -0.0001(6)
C3 0.0275(9) 0.0282(8) 0.0323(8) -0.0008(7) -0.0009(6) 0.0047(7)
C4 0.0352(10) 0.0325(9) 0.0268(8) 0.0030(7) -0.0032(7) 0.0050(7)
C5 0.0316(9) 0.0273(8) 0.0245(7) -0.0003(6) 0.0015(6) -0.0012(7)
C6 0.0266(8) 0.0248(8) 0.0267(7) 0.0012(6) 0.0019(6) 0.0001(6)
C7 0.0316(9) 0.0286(8) 0.0241(7) 0.0035(6) 0.0048(6) 0.0036(7)
C8 0.0292(9) 0.0250(8) 0.0250(7) -0.0014(6) 0.0029(6) -0.0001(6)
C9 0.0307(9) 0.0249(8) 0.0222(7) -0.0005(6) 0.0041(6) 0.0044(6)
C10 0.0287(9) 0.0303(8) 0.0224(7) -0.0019(6) 0.0005(6) 0.0046(7)
C11 0.0321(9) 0.0287(8) 0.0299(8) -0.0011(7) 0.0011(6) -0.0025(7)
C12 0.0334(9) 0.0241(8) 0.0262(8) 0.0013(6) 0.0061(6) 0.0031(7)
C13 0.0286(9) 0.0264(8) 0.0217(7) -0.0020(6) 0.0021(6) 0.0045(6)
C14 0.0310(9) 0.0287(8) 0.0239(7) 0.0019(6) 0.0015(6) 0.0048(7)
C15 0.0360(9) 0.0273(8) 0.0226(7) 0.0043(6) 0.0022(6) -0.0006(7)
C16 0.0318(9) 0.0259(8) 0.0228(7) 0.0012(6) 0.0015(6) -0.0011(7)
C17 0.0346(9) 0.0240(8) 0.0271(8) 0.0003(6) 0.0013(6) 0.0002(7)
C18 0.0484(11) 0.0288(9) 0.0261(8) 0.0082(7) 0.0059(7) 0.0029(8)
C19 0.0447(11) 0.0301(9) 0.0250(8) 0.0034(7) 0.0096(7) 0.0012(8)
C20 0.0380(10) 0.0248(8) 0.0253(8) 0.0028(6) 0.0051(6) 0.0013(7)
C21 0.0452(11) 0.0281(9) 0.0273(8) 0.0047(7) 0.0118(7) 0.0044(8)
C22 0.0315(9) 0.0251(8) 0.0289(8) -0.0016(6) 0.0077(6) 0.0005(7)
C23 0.0393(10) 0.0232(8) 0.0242(7) 0.0009(6) 0.0091(6) 0.0055(7)
C24 0.0365(10) 0.0283(8) 0.0223(7) -0.0006(6) 0.0016(6) 0.0064(7)
C25 0.0336(9) 0.0273(8) 0.0268(8) -0.0009(6) 0.0019(6) -0.0011(7)
C26 0.0344(9) 0.0215(8) 0.0238(7) 0.0012(6) 0.0059(6) 0.0031(6)
C27 0.0313(9) 0.0252(8) 0.0236(7) -0.0018(6) 0.0047(6) 0.0043(7)
C28 0.0302(9) 0.0318(9) 0.0280(8) 0.0014(7) 0.0039(6) 0.0044(7)
C29 0.0514(15) 0.0776(17) 0.0615(14) -0.0135(13) 0.0033(11) 0.0286(13)
C30 0.138(3) 0.078(2) 0.0559(15) 0.0317(14) 0.0216(17) 0.046(2)
C31 0.0507(16) 0.092(2) 0.099(2) -0.0397(18) 0.0114(14) -0.0137(15)
C32 0.088(2) 0.0455(13) 0.0656(15) 0.0129(11) 0.0276(13) 0.0049(13)
C33 0.106(2) 0.0655(16) 0.0339(11) -0.0058(10) 0.0216(12) -0.0186(15)
C34 0.0439(14) 0.113(2) 0.0762(17) 0.0416(17) -0.0012(12) -0.0129(15)
C35 0.0423(13) 0.0497(13) 0.0671(14) -0.0109(11) 0.0116(10) -0.0032(10)
C36 0.0414(12) 0.0566(13) 0.0505(12) 0.0150(10) -0.0122(9) -0.0033(10)
C37 0.0455(13) 0.0436(12) 0.0563(13) -0.0008(9) -0.0058(9) -0.0084(9)
C38 0.0460(13) 0.0461(12) 0.0592(13) 0.0053(10) 0.0006(10) -0.0108(10)
C39 0.0569(15) 0.0406(12) 0.0801(16) -0.0034(11) 0.0305(12) -0.0035(10)
C40 0.0593(14) 0.0431(11) 0.0443(11) 0.0104(9) 0.0064(9) -0.0103(10)
C41 0.0496(13) 0.0379(11) 0.0572(12) 0.0014(9) -0.0023(9) 0.0120(9)
C42 0.0431(12) 0.0552(13) 0.0518(12) 0.0112(10) -0.0009(9) -0.0031(10)
C43 0.0575(14) 0.0637(14) 0.0331(10) -0.0049(9) -0.0074(9) 0.0062(11)
C44 0.0593(16) 0.090(2) 0.0454(12) 0.0234(13) -0.0033(10) -0.0124(14)
C45 0.089(2) 0.0656(16) 0.0453(12) -0.0007(11) 0.0331(12) 0.0004(14)
C46 0.0655(16) 0.0559(14) 0.0485(12) 0.0018(10) 0.0110(11) -0.0113(12)
C47 0.0588(15) 0.0461(13) 0.0646(14) 0.0118(11) -0.0132(11) 0.0083(11)
C48 0.0536(15) 0.0809(18) 0.0521(13) -0.0009(12) 0.0111(10) 0.0175(13)
C49 0.0518(15) 0.0462(13) 0.100(2) -0.0107(13) -0.0010(13) -0.0056(11)
C50 0.0595(15) 0.0564(14) 0.0634(14) -0.0089(11) 0.0273(12) -0.0045(12)
C51 0.0497(13) 0.0518(13) 0.0485(11) 0.0053(10) -0.0013(9) -0.0145(10)
C52 0.0639(16) 0.0683(16) 0.0417(11) 0.0234(11) -0.0029(10) -0.0188(12)
O1 0.0373(7) 0.0283(6) 0.0314(6) 0.0084(5) 0.0039(5) 0.0000(5)
O2 0.0407(8) 0.0452(7) 0.0250(6) 0.0049(5) -0.0010(5) 0.0070(6)
O3 0.0688(10) 0.0370(7) 0.0289(6) 0.0102(5) 0.0218(6) 0.0115(7)
O4 0.0393(7) 0.0239(6) 0.0283(6) 0.0023(4) -0.0004(5) 0.0046(5)
O5 0.0368(7) 0.0278(6) 0.0345(6) 0.0068(5) 0.0041(5) -0.0003(5)
O6 0.0325(7) 0.0409(7) 0.0269(6) 0.0030(5) -0.0028(5) 0.0033(5)
O7 0.0376(7) 0.0326(6) 0.0230(5) 0.0010(5) 0.0029(5) 0.0015(5)
O8 0.0430(8) 0.0411(7) 0.0356(7) -0.0071(5) -0.0052(5) 0.0185(6)
Si6 0.0314(3) 0.0353(3) 0.0376(3) 0.0016(2) -0.00350(19) -0.0007(2)
Si5 0.0403(3) 0.0291(3) 0.0401(3) 0.0038(2) 0.0085(2) -0.0036(2)
Si7 0.0391(3) 0.0362(3) 0.0253(2) 0.00268(19) 0.00329(19) 0.0000(2)
Si1 0.0402(3) 0.0340(3) 0.0289(2) 0.00513(19) 0.00304(19) -0.0064(2)
Si4 0.0396(3) 0.0301(2) 0.0275(2) 0.00212(18) -0.00179(19) 0.0033(2)
Si2 0.0406(3) 0.0329(3) 0.0384(3) 0.0032(2) -0.0033(2) 0.0039(2)
Si8 0.0371(3) 0.0459(3) 0.0338(3) -0.0009(2) -0.0019(2) 0.0145(2)
Si3 0.0482(3) 0.0425(3) 0.0257(2) 0.0077(2) 0.0090(2) -0.0018(2)

loop_
_atom_type_symbol
_atom_type_description
_atom_type_scat_dispersion_real
_atom_type_scat_dispersion_imag
_atom_type_scat_source
C C 0.0033 0.0016 'International Tables Vol C Tables 4.2.6.8 and 6.1.1.4'
H H 0 0 'International Tables Vol C Tables 4.2.6.8 and 6.1.1.4'
O O 0.0106 0.006 'International Tables Vol C Tables 4.2.6.8 and 6.1.1.4'
Si Si 0.0817 0.0704 'International Tables Vol C Tables 4.2.6.8 and 6.1.1.4'

loop_
_geom_angle_atom_site_label_1
_geom_angle_atom_site_label_2
_geom_angle_atom_site_label_3
_geom_angle
_geom_angle_site_symmetry_1
_geom_angle_site_symmetry_3
_geom_angle_publ_flag
C2 C1 C6 123.62(15) . . ?
C2 C1 H1 118.2 . . ?
C6 C1 H1 118.2 . . ?
C1 C2 C3 117.48(14) . . ?
C1 C2 C28 122.64(14) . . ?
C3 C2 C28 119.86(15) . . ?
O8 C3 C4 121.23(15) . . ?
O8 C3 C2 118.20(15) . . ?
C4 C3 C2 120.55(15) . . ?
C5 C4 C3 120.34(15) . . ?
C5 C4 H4 119.8 . . ?
C3 C4 H4 119.8 . . ?
C4 C5 O7 118.42(14) . . ?
C4 C5 C6 121.18(15) . . ?
O7 C5 C6 120.37(15) . . ?
C5 C6 C1 116.82(15) . . ?
C5 C6 C7 121.89(14) . . ?
C1 C6 C7 121.29(14) . . ?
C9 C7 C6 113.94(13) . . ?
C9 C7 H7A 108.8 . . ?
C6 C7 H7A 108.8 . . ?
C9 C7 H7B 108.8 . . ?
C6 C7 H7B 108.8 . . ?
H7A C7 H7B 107.7 . . ?
C13 C8 C9 123.41(16) . . ?
C13 C8 H8 118.3 . . ?
C9 C8 H8 118.3 . . ?
C10 C9 C8 117.27(15) . . ?
C10 C9 C7 120.48(14) . . ?
C8 C9 C7 122.26(15) . . ?
O6 C10 C11 121.02(15) . . ?
O6 C10 C9 117.94(14) . . ?
C11 C10 C9 120.96(15) . . ?
C10 C11 C12 120.06(16) . . ?
C10 C11 H11 120 . . ?
C12 C11 H11 120 . . ?
O5 C12 C11 120.91(15) . . ?
O5 C12 C13 118.13(14) . . ?
C11 C12 C13 120.91(15) . . ?
C12 C13 C8 117.37(15) . . ?
C12 C13 C14 120.61(14) . . ?
C8 C13 C14 122.01(15) . . ?
C13 C14 C16 113.53(14) . . ?
C13 C14 H14A 108.9 . . ?
C16 C14 H14A 108.9 . . ?
C13 C14 H14B 108.9 . . ?
C16 C14 H14B 108.9 . . ?
H14A C14 H14B 107.7 . . ?
C16 C15 C20 123.31(15) . . ?
C16 C15 H15 118.3 . . ?
C20 C15 H15 118.3 . . ?
C15 C16 C17 117.43(14) . . ?
C15 C16 C14 120.98(14) . . ?
C17 C16 C14 121.59(15) . . ?
O4 C17 C16 120.66(14) . . ?
O4 C17 C18 118.65(14) . . ?
C16 C17 C18 120.67(16) . . ?
C19 C18 C17 120.36(15) . . ?
C19 C18 H18 119.8 . . ?
C17 C18 H18 119.8 . . ?
O3 C19 C18 123.09(15) . . ?
O3 C19 C20 116.29(15) . . ?
C18 C19 C20 120.61(15) . . ?
C15 C20 C19 117.50(15) . . ?
C15 C20 C21 123.48(14) . . ?
C19 C20 C21 119.02(14) . . ?
C23 C21 C20 114.38(13) . . ?
C23 C21 H21A 108.7 . . ?
C20 C21 H21A 108.7 . . ?
C23 C21 H21B 108.7 . . ?
C20 C21 H21B 108.7 . . ?
H21A C21 H21B 107.6 . . ?
C27 C22 C23 123.26(16) . . ?
C27 C22 H22 118.4 . . ?
C23 C22 H22 118.4 . . ?
C24 C23 C22 117.59(15) . . ?
C24 C23 C21 121.27(16) . . ?
C22 C23 C21 121.14(16) . . ?
O2 C24 C23 118.84(15) . . ?
O2 C24 C25 120.25(16) . . ?
C23 C24 C25 120.86(15) . . ?
C26 C25 C24 119.76(16) . . ?
C26 C25 H25 120.1 . . ?
C24 C25 H25 120.1 . . ?
O1 C26 C27 117.54(14) . . ?
O1 C26 C25 121.50(15) . . ?
C27 C26 C25 120.95(15) . . ?
C22 C27 C26 117.52(15) . . ?
C22 C27 C28 122.30(16) . . ?
C26 C27 C28 120.17(14) . . ?
C27 C28 C2 113.46(14) . . ?
C27 C28 H28A 108.9 . . ?
C2 C28 H28A 108.9 . . ?
C27 C28 H28B 108.9 . . ?
C2 C28 H28B 108.9 . . ?
H28A C28 H28B 107.7 . . ?
Si8 C29 H29A 109.5 . . ?
Si8 C29 H29B 109.5 . . ?
H29A C29 H29B 109.5 . . ?
Si8 C29 H29C 109.5 . . ?
H29A C29 H29C 109.5 . . ?
H29B C29 H29C 109.5 . . ?
Si8 C30 H30A 109.5 . . ?
Si8 C30 H30B 109.5 . . ?
H30A C30 H30B 109.5 . . ?
Si8 C30 H30C 109.5 . . ?
H30A C30 H30C 109.5 . . ?
H30B C30 H30C 109.5 . . ?
Si8 C31 H31A 109.5 . . ?
Si8 C31 H31B 109.5 . . ?
H31A C31 H31B 109.5 . . ?
Si8 C31 H31C 109.5 . . ?
H31A C31 H31C 109.5 . . ?
H31B C31 H31C 109.5 . . ?
Si7 C32 H32A 109.5 . . ?
Si7 C32 H32B 109.5 . . ?
H32A C32 H32B 109.5 . . ?
Si7 C32 H32C 109.5 . . ?
H32A C32 H32C 109.5 . . ?
H32B C32 H32C 109.5 . . ?
Si7 C33 H33A 109.5 . . ?
Si7 C33 H33B 109.5 . . ?
H33A C33 H33B 109.5 . . ?
Si7 C33 H33C 109.5 . . ?
H33A C33 H33C 109.5 . . ?
H33B C33 H33C 109.5 . . ?
Si7 C34 H34A 109.5 . . ?
Si7 C34 H34B 109.5 . . ?
H34A C34 H34B 109.5 . . ?
Si7 C34 H34C 109.5 . . ?
H34A C34 H34C 109.5 . . ?
H34B C34 H34C 109.5 . . ?
Si6 C35 H35A 109.5 . . ?
Si6 C35 H35B 109.5 . . ?
H35A C35 H35B 109.5 . . ?
Si6 C35 H35C 109.5 . . ?
H35A C35 H35C 109.5 . . ?
H35B C35 H35C 109.5 . . ?
Si6 C36 H36A 109.5 . . ?
Si6 C36 H36B 109.5 . . ?
H36A C36 H36B 109.5 . . ?
Si6 C36 H36C 109.5 . . ?
H36A C36 H36C 109.5 . . ?
H36B C36 H36C 109.5 . . ?
Si6 C37 H37A 109.5 . . ?
Si6 C37 H37B 109.5 . . ?
H37A C37 H37B 109.5 . . ?
Si6 C37 H37C 109.5 . . ?
H37A C37 H37C 109.5 . . ?
H37B C37 H37C 109.5 . . ?
Si5 C38 H38A 109.5 . . ?
Si5 C38 H38B 109.5 . . ?
H38A C38 H38B 109.5 . . ?
Si5 C38 H38C 109.5 . . ?
H38A C38 H38C 109.5 . . ?
H38B C38 H38C 109.5 . . ?
Si5 C39 H39A 109.5 . . ?
Si5 C39 H39B 109.5 . . ?
H39A C39 H39B 109.5 . . ?
Si5 C39 H39C 109.5 . . ?
H39A C39 H39C 109.5 . . ?
H39B C39 H39C 109.5 . . ?
Si5 C40 H40A 109.5 . . ?
Si5 C40 H40B 109.5 . . ?
H40A C40 H40B 109.5 . . ?
Si5 C40 H40C 109.5 . . ?
H40A C40 H40C 109.5 . . ?
H40B C40 H40C 109.5 . . ?
Si4 C41 H41A 109.5 . . ?
Si4 C41 H41B 109.5 . . ?
H41A C41 H41B 109.5 . . ?
Si4 C41 H41C 109.5 . . ?
H41A C41 H41C 109.5 . . ?
H41B C41 H41C 109.5 . . ?
Si4 C42 H42A 109.5 . . ?
Si4 C42 H42B 109.5 . . ?
H42A C42 H42B 109.5 . . ?
Si4 C42 H42C 109.5 . . ?
H42A C42 H42C 109.5 . . ?
H42B C42 H42C 109.5 . . ?
Si4 C43 H43A 109.5 . . ?
Si4 C43 H43B 109.5 . . ?
H43A C43 H43B 109.5 . . ?
Si4 C43 H43C 109.5 . . ?
H43A C43 H43C 109.5 . . ?
H43B C43 H43C 109.5 . . ?
Si3 C44 H44A 109.5 . . ?
Si3 C44 H44B 109.5 . . ?
H44A C44 H44B 109.5 . . ?
Si3 C44 H44C 109.5 . . ?
H44A C44 H44C 109.5 . . ?
H44B C44 H44C 109.5 . . ?
Si3 C45 H45A 109.5 . . ?
Si3 C45 H45B 109.5 . . ?
H45A C45 H45B 109.5 . . ?
Si3 C45 H45C 109.5 . . ?
H45A C45 H45C 109.5 . . ?
H45B C45 H45C 109.5 . . ?
Si3 C46 H46A 109.5 . . ?
Si3 C46 H46B 109.5 . . ?
H46A C46 H46B 109.5 . . ?
Si3 C46 H46C 109.5 . . ?
H46A C46 H46C 109.5 . . ?
H46B C46 H46C 109.5 . . ?
Si2 C47 H47A 109.5 . . ?
Si2 C47 H47B 109.5 . . ?
H47A C47 H47B 109.5 . . ?
Si2 C47 H47C 109.5 . . ?
H47A C47 H47C 109.5 . . ?
H47B C47 H47C 109.5 . . ?
Si2 C48 H48A 109.5 . . ?
Si2 C48 H48B 109.5 . . ?
H48A C48 H48B 109.5 . . ?
Si2 C48 H48C 109.5 . . ?
H48A C48 H48C 109.5 . . ?
H48B C48 H48C 109.5 . . ?
Si2 C49 H49A 109.5 . . ?
Si2 C49 H49B 109.5 . . ?
H49A C49 H49B 109.5 . . ?
Si2 C49 H49C 109.5 . . ?
H49A C49 H49C 109.5 . . ?
H49B C49 H49C 109.5 . . ?
Si1 C50 H50A 109.5 . . ?
Si1 C50 H50B 109.5 . . ?
H50A C50 H50B 109.5 . . ?
Si1 C50 H50C 109.5 . . ?
H50A C50 H50C 109.5 . . ?
H50B C50 H50C 109.5 . . ?
Si1 C51 H51A 109.5 . . ?
Si1 C51 H51B 109.5 . . ?
H51A C51 H51B 109.5 . . ?
Si1 C51 H51C 109.5 . . ?
H51A C51 H51C 109.5 . . ?
H51B C51 H51C 109.5 . . ?
Si1 C52 H52A 109.5 . . ?
Si1 C52 H52B 109.5 . . ?
H52A C52 H52B 109.5 . . ?
Si1 C52 H52C 109.5 . . ?
H52A C52 H52C 109.5 . . ?
H52B C52 H52C 109.5 . . ?
C26 O1 Si1 129.96(11) . . ?
C24 O2 Si2 130.20(11) . . ?
C19 O3 Si3 131.79(12) . . ?
C17 O4 Si4 122.87(11) . . ?
C12 O5 Si5 127.14(11) . . ?
C10 O6 Si6 129.54(11) . . ?
C5 O7 Si7 124.78(11) . . ?
C3 O8 Si8 129.22(11) . . ?
O6 Si6 C35 109.98(9) . . ?
O6 Si6 C36 103.29(9) . . ?
C35 Si6 C36 112.37(11) . . ?
O6 Si6 C37 109.60(9) . . ?
C35 Si6 C37 110.31(11) . . ?
C36 Si6 C37 111.07(10) . . ?
O5 Si5 C39 108.68(8) . . ?
O5 Si5 C40 104.68(9) . . ?
C39 Si5 C40 112.76(11) . . ?
O5 Si5 C38 110.22(9) . . ?
C39 Si5 C38 110.27(12) . . ?
C40 Si5 C38 110.08(10) . . ?
O7 Si7 C33 104.39(9) . . ?
O7 Si7 C34 108.26(9) . . ?
C33 Si7 C34 112.16(15) . . ?
O7 Si7 C32 111.23(9) . . ?
C33 Si7 C32 111.72(13) . . ?
C34 Si7 C32 108.98(15) . . ?
O1 Si1 C50 109.89(9) . . ?
O1 Si1 C52 103.81(9) . . ?
C50 Si1 C52 111.15(12) . . ?
O1 Si1 C51 109.81(9) . . ?
C50 Si1 C51 110.04(12) . . ?
C52 Si1 C51 111.96(11) . . ?
O4 Si4 C41 104.03(9) . . ?
O4 Si4 C42 109.71(8) . . ?
C41 Si4 C42 112.25(11) . . ?
O4 Si4 C43 110.04(9) . . ?
C41 Si4 C43 110.26(10) . . ?
C42 Si4 C43 110.38(11) . . ?
O2 Si2 C47 106.72(10) . . ?
O2 Si2 C49 108.24(10) . . ?
C47 Si2 C49 109.60(12) . . ?
O2 Si2 C48 110.61(9) . . ?
C47 Si2 C48 110.66(12) . . ?
C49 Si2 C48 110.89(13) . . ?
O8 Si8 C30 112.51(13) . . ?
O8 Si8 C29 103.62(9) . . ?
C30 Si8 C29 109.82(13) . . ?
O8 Si8 C31 107.74(12) . . ?
C30 Si8 C31 110.69(16) . . ?
C29 Si8 C31 112.28(13) . . ?
O3 Si3 C44 109.91(10) . . ?
O3 Si3 C45 103.16(9) . . ?
C44 Si3 C45 110.01(13) . . ?
O3 Si3 C46 109.57(9) . . ?
C44 Si3 C46 111.98(13) . . ?
C45 Si3 C46 111.86(12) . . ?

loop_
_geom_bond_atom_site_label_1
_geom_bond_atom_site_label_2
_geom_bond_distance
_geom_bond_site_symmetry_2
_geom_bond_publ_flag
C1 C2 1.391(2) . ?
C1 C6 1.397(2) . ?
C1 H1 0.93 . ?
C2 C3 1.396(2) . ?
C2 C28 1.523(2) . ?
C3 O8 1.373(2) . ?
C3 C4 1.390(2) . ?
C4 C5 1.384(2) . ?
C4 H4 0.93 . ?
C5 O7 1.3865(19) . ?
C5 C6 1.396(2) . ?
C6 C7 1.516(2) . ?
C7 C9 1.508(2) . ?
C7 H7A 0.97 . ?
C7 H7B 0.97 . ?
C8 C13 1.393(2) . ?
C8 C9 1.399(2) . ?
C8 H8 0.93 . ?
C9 C10 1.392(2) . ?
C10 O6 1.3759(19) . ?
C10 C11 1.391(2) . ?
C11 C12 1.392(2) . ?
C11 H11 0.93 . ?
C12 O5 1.3786(19) . ?
C12 C13 1.393(2) . ?
C13 C14 1.512(2) . ?
C14 C16 1.520(2) . ?
C14 H14A 0.97 . ?
C14 H14B 0.97 . ?
C15 C16 1.391(2) . ?
C15 C20 1.392(2) . ?
C15 H15 0.93 . ?
C16 C17 1.394(2) . ?
C17 O4 1.380(2) . ?
C17 C18 1.395(2) . ?
C18 C19 1.380(2) . ?
C18 H18 0.93 . ?
C19 O3 1.370(2) . ?
C19 C20 1.400(2) . ?
C20 C21 1.515(2) . ?
C21 C23 1.512(2) . ?
C21 H21A 0.97 . ?
C21 H21B 0.97 . ?
C22 C27 1.388(2) . ?
C22 C23 1.397(2) . ?
C22 H22 0.93 . ?
C23 C24 1.389(3) . ?
C24 O2 1.378(2) . ?
C24 C25 1.394(2) . ?
C25 C26 1.394(2) . ?
C25 H25 0.93 . ?
C26 O1 1.3721(19) . ?
C26 C27 1.392(2) . ?
C27 C28 1.509(2) . ?
C28 H28A 0.97 . ?
C28 H28B 0.97 . ?
C29 Si8 1.842(2) . ?
C29 H29A 0.96 . ?
C29 H29B 0.96 . ?
C29 H29C 0.96 . ?
C30 Si8 1.834(3) . ?
C30 H30A 0.96 . ?
C30 H30B 0.96 . ?
C30 H30C 0.96 . ?
C31 Si8 1.863(3) . ?
C31 H31A 0.96 . ?
C31 H31B 0.96 . ?
C31 H31C 0.96 . ?
C32 Si7 1.851(2) . ?
C32 H32A 0.96 . ?
C32 H32B 0.96 . ?
C32 H32C 0.96 . ?
C33 Si7 1.832(2) . ?
C33 H33A 0.96 . ?
C33 H33B 0.96 . ?
C33 H33C 0.96 . ?
C34 Si7 1.839(3) . ?
C34 H34A 0.96 . ?
C34 H34B 0.96 . ?
C34 H34C 0.96 . ?
C35 Si6 1.848(2) . ?
C35 H35A 0.96 . ?
C35 H35B 0.96 . ?
C35 H35C 0.96 . ?
C36 Si6 1.853(2) . ?
C36 H36A 0.96 . ?
C36 H36B 0.96 . ?
C36 H36C 0.96 . ?
C37 Si6 1.860(2) . ?
C37 H37A 0.96 . ?
C37 H37B 0.96 . ?
C37 H37C 0.96 . ?
C38 Si5 1.860(2) . ?
C38 H38A 0.96 . ?
C38 H38B 0.96 . ?
C38 H38C 0.96 . ?
C39 Si5 1.850(2) . ?
C39 H39A 0.96 . ?
C39 H39B 0.96 . ?
C39 H39C 0.96 . ?
C40 Si5 1.852(2) . ?
C40 H40A 0.96 . ?
C40 H40B 0.96 . ?
C40 H40C 0.96 . ?
C41 Si4 1.846(2) . ?
C41 H41A 0.96 . ?
C41 H41B 0.96 . ?
C41 H41C 0.96 . ?
C42 Si4 1.848(2) . ?
C42 H42A 0.96 . ?
C42 H42B 0.96 . ?
C42 H42C 0.96 . ?
C43 Si4 1.8517(19) . ?
C43 H43A 0.96 . ?
C43 H43B 0.96 . ?
C43 H43C 0.96 . ?
C44 Si3 1.842(2) . ?
C44 H44A 0.96 . ?
C44 H44B 0.96 . ?
C44 H44C 0.96 . ?
C45 Si3 1.847(2) . ?
C45 H45A 0.96 . ?
C45 H45B 0.96 . ?
C45 H45C 0.96 . ?
C46 Si3 1.853(2) . ?
C46 H46A 0.96 . ?
C46 H46B 0.96 . ?
C46 H46C 0.96 . ?
C47 Si2 1.847(2) . ?
C47 H47A 0.96 . ?
C47 H47B 0.96 . ?
C47 H47C 0.96 . ?
C48 Si2 1.856(2) . ?
C48 H48A 0.96 . ?
C48 H48B 0.96 . ?
C48 H48C 0.96 . ?
C49 Si2 1.850(2) . ?
C49 H49A 0.96 . ?
C49 H49B 0.96 . ?
C49 H49C 0.96 . ?
C50 Si1 1.847(2) . ?
C50 H50A 0.96 . ?
C50 H50B 0.96 . ?
C50 H50C 0.96 . ?
C51 Si1 1.850(2) . ?
C51 H51A 0.96 . ?
C51 H51B 0.96 . ?
C51 H51C 0.96 . ?
C52 Si1 1.849(2) . ?
C52 H52A 0.96 . ?
C52 H52B 0.96 . ?
C52 H52C 0.96 . ?
O1 Si1 1.6572(13) . ?
O2 Si2 1.6640(14) . ?
O3 Si3 1.6615(12) . ?
O4 Si4 1.6689(13) . ?
O5 Si5 1.6673(13) . ?
O6 Si6 1.6645(13) . ?
O7 Si7 1.6606(13) . ?
O8 Si8 1.6393(13) . ?

loop_
_cod_related_entry_id
_cod_related_entry_database
_cod_related_entry_code
1 ChemSpider 30653928
